data_7708517
loop_
_publ_author_name
'Li, Yi-Lin'
'Hu, Chun-Li'
'Chen, Jin'
'Mao, Jiang-Gao'

_publ_section_title
;
 Two Bismuth Iodate Sulfates with Enhanced Optical Anisotropy
;
_journal_name_full 'Dalton Transactions'
_journal_paper_doi 10.1039/D1DT02514G
_journal_year 2021
_chemical_formula_sum 'Bi I O7 S'
_chemical_formula_weight 479.94
_space_group_crystal_system monoclinic
_space_group_IT_number 14
_space_group_name_Hall '-P 2ybc'
_space_group_name_H-M_alt 'P 1 21/c 1'
_audit_creation_method SHELXL-2014/7
_audit_update_record
;
2021-07-25 deposited with the CCDC.	2021-10-05 downloaded from the CCDC.
;
_cell_angle_alpha 90
_cell_angle_beta 105.168(2)
_cell_angle_gamma 90
_cell_formula_units_Z 4
_cell_length_a 9.4355(2)
_cell_length_b 6.9168(2)
_cell_length_c 8.3374(2)
_cell_measurement_reflns_used 6149
_cell_measurement_temperature 293(2)
_cell_measurement_theta_max 33.1390
_cell_measurement_theta_min 2.9180
_cell_volume 525.17(2)
_computing_structure_refinement 'SHELXL-2014/7 (Sheldrick, 2014)'
_diffrn_ambient_temperature 293(2)
_diffrn_measured_fraction_theta_full 0.998
_diffrn_measured_fraction_theta_max 0.998
_diffrn_measurement_device_type 'dtrek-CrysAlisPro-abstract goniometer imported rigaku-d*trek images'
_diffrn_radiation_type MoK\a
_diffrn_radiation_wavelength 0.71073
_diffrn_reflns_av_R_equivalents 0.0325
_diffrn_reflns_av_unetI/netI 0.0185
_diffrn_reflns_Laue_measured_fraction_full 0.998
_diffrn_reflns_Laue_measured_fraction_max 0.998
_diffrn_reflns_limit_h_max 12
_diffrn_reflns_limit_h_min -12
_diffrn_reflns_limit_k_max 8
_diffrn_reflns_limit_k_min -8
_diffrn_reflns_limit_l_max 10
_diffrn_reflns_limit_l_min -10
_diffrn_reflns_number 5685
_diffrn_reflns_point_group_measured_fraction_full 0.998
_diffrn_reflns_point_group_measured_fraction_max 0.998
_diffrn_reflns_theta_full 25.242
_diffrn_reflns_theta_max 27.101
_diffrn_reflns_theta_min 3.699
_diffrn_source 'fine-focus sealed X-ray tube'
_exptl_absorpt_coefficient_mu 39.827
_exptl_absorpt_correction_T_max 1.00000
_exptl_absorpt_correction_T_min 0.27195
_exptl_absorpt_correction_type multi-scan
_exptl_absorpt_process_details
;
CrysAlisPro 1.171.39.46c (Rigaku Oxford Diffraction, 2018)
Empirical absorption correction using spherical harmonics,
 implemented in SCALE3 ABSPACK scaling algorithm.
;
_exptl_crystal_colour 'clear light colourless'
_exptl_crystal_density_diffrn 6.070
_exptl_crystal_description block
_exptl_crystal_F_000 832
_exptl_crystal_size_max 0.100
_exptl_crystal_size_mid 0.100
_exptl_crystal_size_min 0.050
_refine_diff_density_max 1.364
_refine_diff_density_min -1.234
_refine_diff_density_rms 0.252
_refine_ls_extinction_method none
_refine_ls_goodness_of_fit_ref 1.115
_refine_ls_hydrogen_treatment undef
_refine_ls_matrix_type full
_refine_ls_number_parameters 91
_refine_ls_number_reflns 1159
_refine_ls_number_restraints 0
_refine_ls_restrained_S_all 1.115
_refine_ls_R_factor_all 0.0223
_refine_ls_R_factor_gt 0.0215
_refine_ls_shift/su_max 0.001
_refine_ls_shift/su_mean 0.000
_refine_ls_structure_factor_coef Fsqd
_refine_ls_weighting_details 'w=1/[\s^2^(Fo^2^)+(0.0231P)^2^+4.6072P] where P=(Fo^2^+2Fc^2^)/3'
_refine_ls_weighting_scheme calc
_refine_ls_wR_factor_gt 0.0490
_refine_ls_wR_factor_ref 0.0493
_reflns_Friedel_coverage 0.000
_reflns_number_gt 1132
_reflns_number_total 1159
_reflns_threshold_expression 'I > 2\s(I)'
_cod_data_source_file d1dt02514g2.cif
_cod_data_source_block 2
_cod_original_sg_symbol_H-M 'P 21/c'
_cod_database_code 7708517
_shelx_shelxl_version_number 2014/7
_shelx_space_group_comment
;
The symmetry employed for this shelxl refinement is uniquely defined
by the following loop, which should always be used as a source of
symmetry information in preference to the above space-group names.
They are only intended as comments.
;

loop_
_space_group_symop_operation_xyz
'x, y, z'
'-x, y+1/2, -z+1/2'
'-x, -y, -z'
'x, -y-1/2, z-1/2'

loop_
_atom_site_label
_atom_site_type_symbol
_atom_site_fract_x
_atom_site_fract_y
_atom_site_fract_z
_atom_site_U_iso_or_equiv
_atom_site_adp_type
_atom_site_occupancy
_atom_site_site_symmetry_order
_atom_site_calc_flag
_atom_site_refinement_flags_posn
_atom_site_refinement_flags_adp
_atom_site_refinement_flags_occupancy
_atom_site_disorder_assembly
_atom_site_disorder_group
Bi1 Bi 0.69918(3) 0.14050(4) 0.97987(3) 0.01523(9) Uani 1 1 d . . . . .
I1 I 1.03055(4) 0.21033(6) 1.36951(5) 0.00850(11) Uani 1 1 d . . . . .
S1 S 0.39450(16) 0.1687(2) 0.69007(18) 0.0079(3) Uani 1 1 d . . . . .
O1 O 0.8374(5) 0.2784(7) 1.2813(6) 0.0134(10) Uani 1 1 d . . . . .
O2 O 1.1019(5) 0.4554(6) 1.3923(6) 0.0121(9) Uani 1 1 d . . . . .
O3 O 1.0062(6) 0.1749(8) 1.5755(6) 0.0216(11) Uani 1 1 d . . . . .
O4 O 0.4104(5) 0.0992(7) 0.8637(6) 0.0136(9) Uani 1 1 d . . . . .
O5 O 0.5471(5) 0.1983(7) 0.6807(6) 0.0145(10) Uani 1 1 d . . . . .
O6 O 0.3147(5) 0.3545(6) 0.6735(6) 0.0141(10) Uani 1 1 d . . . . .
O7 O 0.3131(5) 0.0311(7) 0.5660(6) 0.0176(10) Uani 1 1 d . . . . .

loop_
_atom_site_aniso_label
_atom_site_aniso_U_11
_atom_site_aniso_U_22
_atom_site_aniso_U_33
_atom_site_aniso_U_23
_atom_site_aniso_U_13
_atom_site_aniso_U_12
Bi1 0.01641(14) 0.01253(15) 0.01598(15) 0.00025(10) 0.00288(10) 0.00305(9)
I1 0.00857(19) 0.0091(2) 0.00795(19) -0.00023(14) 0.00234(14) -0.00060(13)
S1 0.0082(7) 0.0081(7) 0.0062(7) 0.0016(5) -0.0003(5) -0.0007(5)
O1 0.004(2) 0.016(2) 0.020(2) -0.0048(19) 0.0027(18) 0.0008(17)
O2 0.010(2) 0.009(2) 0.014(2) 0.0004(18) -0.0020(18) -0.0059(16)
O3 0.039(3) 0.018(3) 0.013(3) -0.004(2) 0.017(2) -0.005(2)
O4 0.018(2) 0.014(2) 0.008(2) 0.0018(18) 0.0031(18) 0.0001(18)
O5 0.009(2) 0.016(2) 0.019(3) 0.007(2) 0.0060(19) 0.0028(18)
O6 0.014(2) 0.012(2) 0.016(2) 0.0036(18) 0.0017(19) 0.0042(17)
O7 0.020(2) 0.016(3) 0.014(2) -0.004(2) -0.0002(19) -0.0096(19)

loop_
_atom_type_symbol
_atom_type_description
_atom_type_scat_dispersion_real
_atom_type_scat_dispersion_imag
_atom_type_scat_source
O O 0.0106 0.0060 'International Tables Vol C Tables 4.2.6.8 and 6.1.1.4'
S S 0.1246 0.1234 'International Tables Vol C Tables 4.2.6.8 and 6.1.1.4'
I I -0.4742 1.8119 'International Tables Vol C Tables 4.2.6.8 and 6.1.1.4'
Bi Bi -4.1077 10.2566 'International Tables Vol C Tables 4.2.6.8 and 6.1.1.4'

loop_
_geom_angle_atom_site_label_1
_geom_angle_atom_site_label_2
_geom_angle_atom_site_label_3
_geom_angle
_geom_angle_site_symmetry_1
_geom_angle_site_symmetry_3
_geom_angle_publ_flag
O2 Bi1 O6 72.79(16) 2_747 2_646 ?
O2 Bi1 O1 85.73(16) 2_747 4_565 ?
O6 Bi1 O1 77.65(16) 2_646 4_565 ?
O2 Bi1 O4 77.68(16) 2_747 3_657 ?
O6 Bi1 O4 75.66(16) 2_646 3_657 ?
O1 Bi1 O4 151.74(16) 4_565 3_657 ?
O2 Bi1 O5 136.21(16) 2_747 . ?
O6 Bi1 O5 70.31(16) 2_646 . ?
O1 Bi1 O5 64.14(14) 4_565 . ?
O4 Bi1 O5 114.17(15) 3_657 . ?
O2 Bi1 O4 138.27(16) 2_747 . ?
O6 Bi1 O4 78.71(15) 2_646 . ?
O1 Bi1 O4 117.34(14) 4_565 . ?
O4 Bi1 O4 66.00(17) 3_657 . ?
O5 Bi1 O4 53.32(14) . . ?
O2 Bi1 O1 67.96(15) 2_747 . ?
O6 Bi1 O1 139.07(15) 2_646 . ?
O1 Bi1 O1 109.88(14) 4_565 . ?
O4 Bi1 O1 85.01(15) 3_657 . ?
O5 Bi1 O1 150.07(15) . . ?
O4 Bi1 O1 125.45(13) . . ?
O2 Bi1 O5 116.32(16) 2_747 4_566 ?
O6 Bi1 O5 136.16(15) 2_646 4_566 ?
O1 Bi1 O5 142.32(16) 4_565 4_566 ?
O4 Bi1 O5 65.92(15) 3_657 4_566 ?
O5 Bi1 O5 106.54(14) . 4_566 ?
O4 Bi1 O5 67.16(14) . 4_566 ?
O1 Bi1 O5 58.83(13) . 4_566 ?
O2 Bi1 O7 128.19(15) 2_747 2_656 ?
O6 Bi1 O7 140.04(16) 2_646 2_656 ?
O1 Bi1 O7 71.68(15) 4_565 2_656 ?
O4 Bi1 O7 136.34(15) 3_657 2_656 ?
O5 Bi1 O7 73.52(15) . 2_656 ?
O4 Bi1 O7 93.07(14) . 2_656 ?
O1 Bi1 O7 76.82(15) . 2_656 ?
O5 Bi1 O7 70.71(15) 4_566 2_656 ?
O3 I1 O2 99.4(2) . . ?
O3 I1 O1 93.2(2) . . ?
O2 I1 O1 96.0(2) . . ?
O7 S1 O5 113.0(3) . . ?
O7 S1 O6 109.8(3) . . ?
O5 S1 O6 110.8(3) . . ?
O7 S1 O4 112.0(3) . . ?
O5 S1 O4 104.1(3) . . ?
O6 S1 O4 106.9(3) . . ?
I1 O1 Bi1 116.1(2) . 4_566 ?
I1 O1 Bi1 118.1(2) . . ?
Bi1 O1 Bi1 120.29(17) 4_566 . ?
I1 O2 Bi1 143.8(2) . 2_757 ?
S1 O4 Bi1 140.3(3) . 3_657 ?
S1 O4 Bi1 98.7(2) . . ?
Bi1 O4 Bi1 114.00(17) 3_657 . ?
S1 O5 Bi1 103.4(2) . . ?
S1 O5 Bi1 140.4(3) . 4_565 ?
Bi1 O5 Bi1 114.40(17) . 4_565 ?
S1 O6 Bi1 137.8(3) . 2_656 ?
S1 O7 Bi1 137.5(3) . 2_646 ?

loop_
_geom_bond_atom_site_label_1
_geom_bond_atom_site_label_2
_geom_bond_distance
_geom_bond_site_symmetry_2
_geom_bond_publ_flag
Bi1 O2 2.291(4) 2_747 ?
Bi1 O6 2.340(5) 2_646 ?
Bi1 O1 2.426(5) 4_565 ?
Bi1 O4 2.495(5) 3_657 ?
Bi1 O5 2.563(5) . ?
Bi1 O4 2.657(5) . ?
Bi1 O1 2.686(5) . ?
Bi1 O5 2.713(5) 4_566 ?
Bi1 O7 2.727(5) 2_656 ?
I1 O3 1.808(5) . ?
I1 O2 1.816(4) . ?
I1 O1 1.839(4) . ?
S1 O7 1.467(5) . ?
S1 O5 1.477(5) . ?
S1 O6 1.477(5) . ?
S1 O4 1.495(5) . ?
O1 Bi1 2.426(4) 4_566 ?
O2 Bi1 2.291(4) 2_757 ?
O4 Bi1 2.495(5) 3_657 ?
O5 Bi1 2.713(5) 4_565 ?
O6 Bi1 2.340(5) 2_656 ?
O7 Bi1 2.727(5) 2_646 ?
